data_7100377
_journal_name_full 'Chemical Communications'
_journal_paper_doi 10.1039/b418241c
_journal_year 2005
_chemical_formula_sum 'C9 H12 N O3 S'
_chemical_formula_weight 214.26
_chemical_name_common 'ethylammonium anthracene-2,6-disulfonate'
_space_group_IT_number 15
_symmetry_cell_setting monoclinic
_symmetry_space_group_name_Hall '-C 2yc'
_symmetry_space_group_name_H-M 'C 1 2/c 1'
_cell_angle_alpha 90
_cell_angle_beta 99.48(1)
_cell_angle_gamma 90
_cell_formula_units_Z 8
_cell_length_a 35.574(5)
_cell_length_b 7.465(1)
_cell_length_c 7.659(1)
_cell_measurement_temperature 213.2
_cell_volume 2006.3(5)
_exptl_crystal_density_diffrn 1.419
_cod_original_sg_symbol_H-M 'C 2/c'
_cod_database_code 7100377

loop_
_symmetry_equiv_pos_as_xyz
x,y,z
-x,y,1/2-z
-x,-y,-z
x,-y,1/2+z
1/2+x,1/2+y,z
1/2-x,1/2+y,1/2-z
1/2-x,1/2-y,-z
1/2+x,1/2-y,1/2+z

loop_
_atom_site_label
_atom_site_type_symbol
_atom_site_fract_x
_atom_site_fract_y
_atom_site_fract_z
_atom_site_U_iso_or_equiv
_atom_site_adp_type
_atom_site_occupancy
_atom_site_calc_flag
_atom_site_refinement_flags
_atom_site_disorder_assembly
_atom_site_disorder_group
S(1) S 0.88906(5) 0.2541(2) -0.2079(2) 0.0325(4) Uani 1.00 d . . .
O(1) O 0.8971(1) 0.4216(6) -0.2888(7) 0.055(2) Uani 1.00 d . . .
O(2) O 0.9112(1) 0.2232(7) -0.0350(6) 0.051(1) Uani 1.00 d . . .
O(3) O 0.8908(1) 0.1092(6) -0.3320(6) 0.047(1) Uani 1.00 d . . .
N(1) N 0.9140(2) 0.7715(8) -0.1568(7) 0.043(2) Uani 1.00 d . . .
C(1) C 0.8398(2) 0.2669(8) -0.1844(9) 0.035(2) Uani 1.00 d . . .
C(2) C 0.8145(2) 0.3409(10) -0.3276(9) 0.047(2) Uani 1.00 d . . .
C(3) C 0.8283(2) 0.2094(9) -0.0300(9) 0.043(2) Uani 1.00 d . . .
C(4) C 0.7767(2) 0.3602(10) -0.3146(10) 0.048(2) Uani 1.00 d . . .
C(5) C 0.7885(2) 0.2287(7) -0.0162(8) 0.034(2) Uani 1.00 d . . .
C(6) C 0.7628(2) 0.3006(8) -0.1568(8) 0.037(2) Uani 1.00 d . . .
C(7) C 0.7758(2) 0.1740(9) 0.1413(9) 0.042(2) Uani 1.00 d . . .
C(8) C 0.9557(3) 0.763(2) -0.126(2) 0.116(5) Uani 1.00 d . . .
C(9) C 0.9767(5) 0.742(4) 0.001(2) 0.32(2) Uani 1.00 d . . .
H(1) H 0.8239 0.3803 -0.4321 0.0556 Uiso 1.00 calc . . .
H(2) H 0.8465 0.1574 0.0661 0.0494 Uiso 1.00 calc . . .
H(3) H 0.7591 0.4097 -0.4106 0.0559 Uiso 1.00 calc . . .
H(4) H 0.7969 0.1330 0.2542 0.0648 Uiso 1.00 calc . . .
H(5) H 0.9043 0.6542 -0.1373 0.0501 Uiso 1.00 calc . . .
H(6) H 0.9048 0.8036 -0.2776 0.0501 Uiso 1.00 calc . . .
H(7) H 0.9048 0.8539 -0.0810 0.0501 Uiso 1.00 calc . . .
H(8) H 0.9619 0.6859 -0.2115 0.1520 Uiso 1.00 calc . . .
H(9) H 0.9625 0.8854 -0.1545 0.1520 Uiso 1.00 calc . . .
H(10) H 1.0024 0.7438 -0.0210 0.3113 Uiso 1.00 calc . . .
H(11) H 0.9735 0.8132 0.0943 0.3113 Uiso 1.00 calc . . .
H(12) H 0.9728 0.6136 0.0376 0.3113 Uiso 1.00 calc . . .

loop_
_atom_site_aniso_label
_atom_site_aniso_U_11
_atom_site_aniso_U_22
_atom_site_aniso_U_33
_atom_site_aniso_U_12
_atom_site_aniso_U_13
_atom_site_aniso_U_23
S(1) 0.0383(9) 0.0244(7) 0.0383(9) 0.0008(6) 0.0168(6) 0.0004(6)
O(1) 0.061(3) 0.036(3) 0.075(4) 0.004(2) 0.032(3) 0.023(2)
O(2) 0.048(3) 0.070(3) 0.036(3) 0.002(2) 0.011(2) 0.007(2)
O(3) 0.054(3) 0.042(3) 0.050(3) -0.001(2) 0.023(2) -0.018(2)
N(1) 0.042(3) 0.058(3) 0.033(3) 0.003(3) 0.013(2) 0.007(3)
C(1) 0.034(3) 0.035(3) 0.038(3) 0.003(3) 0.018(3) 0.004(3)
C(2) 0.049(4) 0.054(4) 0.040(4) 0.009(3) 0.016(3) 0.015(3)
C(3) 0.042(4) 0.043(4) 0.044(4) 0.002(3) 0.009(3) 0.005(3)
C(4) 0.048(4) 0.049(4) 0.047(4) 0.006(3) 0.010(3) 0.013(3)
C(5) 0.036(3) 0.029(3) 0.038(3) -0.004(2) 0.014(3) 0.001(2)
C(6) 0.044(4) 0.033(3) 0.040(4) 0.000(3) 0.019(3) -0.003(3)
C(7) 0.044(4) 0.033(3) 0.048(4) -0.001(3) 0.010(3) 0.006(3)
C(8) 0.043(5) 0.24(2) 0.070(6) 0.009(7) 0.014(5) -0.019(8)
C(9) 0.08(1) 0.79(8) 0.09(1) 0.03(2) 0.006(9) -0.08(2)

loop_
_geom_bond_atom_site_label_1
_geom_bond_atom_site_label_2
_geom_bond_distance
_geom_bond_site_symmetry_1
_geom_bond_site_symmetry_2
_geom_bond_publ_flag
S(1) O(1) 1.445(4) . . yes
S(1) O(2) 1.445(5) . . yes
S(1) O(3) 1.448(4) . . yes
S(1) C(1) 1.793(7) . . yes
N(1) C(8) 1.46(1) . . yes
C(1) C(2) 1.413(9) . . yes
C(1) C(3) 1.382(9) . . yes
C(2) C(4) 1.372(10) . . yes
C(3) C(5) 1.446(10) . . yes
C(4) C(6) 1.449(9) . . yes
C(5) C(6) 1.398(9) . . yes
C(5) C(7) 1.416(9) . . yes
C(6) C(7) 1.411(10) . 7_655 yes
C(8) C(9) 1.14(2) . . yes
